data_2240280
loop_
_publ_author_name
'Ghalib, Raza Murad'
'Chidan Kumar, C. S.'
'Hashim, Rokiah'
'Sulaiman, Othman'
'Fun, Hoong-Kun'

_publ_section_title
;
 Crystal structure of 2-(1,3-dioxoindan-2-yl)isoquinoline-1,3,4-trione
;
_journal_issue 1
_journal_name_full 'Acta Crystallographica Section E'
_journal_page_first o6
_journal_page_last o7
_journal_paper_doi 10.1107/S2056989014025997
_journal_volume 71
_journal_year 2015
_chemical_formula_iupac 'C18 H9 N O5'
_chemical_formula_moiety 'C18 H9 N O5'
_chemical_formula_sum 'C18 H9 N O5'
_chemical_formula_weight 319.26
_chemical_name_systematic
;
2-(1,3-Dioxoindan-2-yl)isoquinoline-1,3,4-trione
;
_space_group_crystal_system monoclinic
_space_group_IT_number 14
_space_group_name_Hall '-P 2ybc'
_space_group_name_H-M_alt 'P 1 21/c 1'
_symmetry_space_group_name_Hall '-P 2ybc'
_symmetry_space_group_name_H-M 'P 1 21/c 1'
_atom_sites_solution_hydrogens geom
_audit_creation_method SHELXL-2013
_cell_angle_alpha 90
_cell_angle_beta 102.0510(10)
_cell_angle_gamma 90
_cell_formula_units_Z 4
_cell_length_a 12.60800(10)
_cell_length_b 13.6849(2)
_cell_length_c 8.44670(10)
_cell_measurement_reflns_used 6347
_cell_measurement_temperature 100(2)
_cell_measurement_theta_max 71.73
_cell_measurement_theta_min 6.26
_cell_volume 1425.27(3)
_computing_cell_refinement
;
SAINT (Bruker, 2009)
;
_computing_data_collection
;
APEX2 (Bruker, 2009)
;
_computing_data_reduction
;
SAINT (Bruker, 2009)
;
_computing_molecular_graphics
;
SHELXTL (Sheldrick, 2008)
;
_computing_publication_material
;
SHELXTL (Sheldrick, 2008) and PLATON (Spek, 2009)
;
_computing_structure_refinement
;
SHELXL2013 (Sheldrick, 2008)
;
_computing_structure_solution
;
SHELXS97 (Sheldrick, 2008)
;
_diffrn_ambient_temperature 100(2)
_diffrn_measured_fraction_theta_full 0.953
_diffrn_measured_fraction_theta_max 0.924
_diffrn_measurement_device_type 'Bruker APEXII CCD'
_diffrn_measurement_method '\f and \w scans'
_diffrn_radiation_type CuK\a
_diffrn_radiation_wavelength 1.54178
_diffrn_reflns_av_R_equivalents 0.0239
_diffrn_reflns_limit_h_max 14
_diffrn_reflns_limit_h_min -15
_diffrn_reflns_limit_k_max 16
_diffrn_reflns_limit_k_min -16
_diffrn_reflns_limit_l_max 8
_diffrn_reflns_limit_l_min -9
_diffrn_reflns_number 9639
_diffrn_reflns_theta_full 67.679
_diffrn_reflns_theta_max 71.962
_diffrn_reflns_theta_min 6.258
_exptl_absorpt_coefficient_mu 0.931
_exptl_absorpt_correction_T_max 0.8792
_exptl_absorpt_correction_T_min 0.8081
_exptl_absorpt_correction_type multi-scan
_exptl_absorpt_process_details
;
(<i>SADABS</i>; Bruker, 2009)
;
_exptl_crystal_colour orange
_exptl_crystal_density_diffrn 1.488
_exptl_crystal_description block
_exptl_crystal_F_000 656
_exptl_crystal_size_max 0.239
_exptl_crystal_size_mid 0.146
_exptl_crystal_size_min 0.142
_refine_diff_density_max 0.270
_refine_diff_density_min -0.201
_refine_ls_extinction_method none
_refine_ls_goodness_of_fit_ref 1.042
_refine_ls_hydrogen_treatment constr
_refine_ls_matrix_type full
_refine_ls_number_parameters 217
_refine_ls_number_reflns 2597
_refine_ls_number_restraints 0
_refine_ls_restrained_S_all 1.042
_refine_ls_R_factor_all 0.0360
_refine_ls_R_factor_gt 0.0346
_refine_ls_shift/su_max 0.000
_refine_ls_shift/su_mean 0.000
_refine_ls_structure_factor_coef Fsqd
_refine_ls_weighting_details
;
w=1/[\s^2^(Fo^2^)+(0.0504P)^2^+0.5485P]
where P=(Fo^2^+2Fc^2^)/3
;
_refine_ls_weighting_scheme calc
_refine_ls_wR_factor_gt 0.0922
_refine_ls_wR_factor_ref 0.0934
_reflns_number_gt 2458
_reflns_number_total 2597
_reflns_threshold_expression I>2\s(I)
_cod_data_source_file zl2607sup1.cif
_cod_data_source_block I
_cod_database_code 2240280
_cod_database_fobs_code 2240280
_shelx_space_group_comment
;
The symmetry employed for this shelxl refinement is uniquely defined
by the following loop, which should always be used as a source of
symmetry information in preference to the above space-group names.
They are only intended as comments.
;
_shelx_estimated_absorpt_t_min 0.808
_shelx_estimated_absorpt_t_max 0.879
_shelxl_version_number 20.13

loop_
_symmetry_equiv_pos_site_id
_symmetry_equiv_pos_as_xyz
1 x,y,z
2 -x,1/2+y,1/2-z
3 -x,-y,-z
4 x,1/2-y,1/2+z

loop_
_atom_site_type_symbol
_atom_site_label
_atom_site_fract_x
_atom_site_fract_y
_atom_site_fract_z
_atom_site_U_iso_or_equiv
_atom_site_adp_type
_atom_site_calc_flag
_atom_site_occupancy
O O1 0.36681(7) 0.34686(7) -0.36897(11) 0.0226(2) Uani d 1
O O2 0.56844(7) 0.37737(7) -0.18918(11) 0.0244(2) Uani d 1
O O3 0.22076(7) 0.37449(6) 0.07501(11) 0.0212(2) Uani d 1
O O4 0.14773(7) 0.52030(7) -0.25876(13) 0.0310(3) Uani d 1
O O5 0.14677(7) 0.18880(6) -0.12358(10) 0.0208(2) Uani d 1
N N1 0.29330(8) 0.35524(7) -0.14517(12) 0.0167(2) Uani d 1
C C1 0.37928(9) 0.35678(8) -0.22453(15) 0.0171(3) Uani d 1
C C2 0.49378(10) 0.37240(8) -0.11979(15) 0.0182(3) Uani d 1
C C3 0.50578(10) 0.38012(8) 0.05673(15) 0.0173(3) Uani d 1
C C4 0.60836(10) 0.39054(9) 0.15659(16) 0.0202(3) Uani d 1
H H4A 0.6710 0.3933 0.1108 0.024 Uiso calc 1
C C5 0.61838(10) 0.39680(9) 0.32253(16) 0.0219(3) Uani d 1
H H5A 0.6880 0.4043 0.3907 0.026 Uiso calc 1
C C6 0.52631(10) 0.39207(9) 0.39026(16) 0.0213(3) Uani d 1
H H6A 0.5339 0.3947 0.5045 0.026 Uiso calc 1
C C7 0.42389(10) 0.38360(8) 0.29149(15) 0.0191(3) Uani d 1
H H7A 0.3614 0.3817 0.3377 0.023 Uiso calc 1
C C8 0.41329(10) 0.37786(8) 0.12429(15) 0.0172(3) Uani d 1
C C9 0.30286(10) 0.36955(8) 0.02176(15) 0.0172(3) Uani d 1
C C10 0.18389(9) 0.34521(9) -0.24087(15) 0.0180(3) Uani d 1
H H10A 0.1894 0.3278 -0.3539 0.022 Uiso calc 1
C C11 0.11456(10) 0.43817(9) -0.24898(16) 0.0210(3) Uani d 1
C C12 0.00327(10) 0.40620(9) -0.24322(16) 0.0215(3) Uani d 1
C C13 -0.09105(10) 0.46146(10) -0.26425(18) 0.0276(3) Uani d 1
H H13A -0.0910 0.5291 -0.2893 0.033 Uiso calc 1
C C14 -0.18531(11) 0.41422(10) -0.2473(2) 0.0314(3) Uani d 1
H H14A -0.2510 0.4502 -0.2610 0.038 Uiso calc 1
C C15 -0.18544(11) 0.31468(10) -0.21033(19) 0.0315(3) Uani d 1
H H15A -0.2513 0.2842 -0.2000 0.038 Uiso calc 1
C C16 -0.09097(11) 0.25943(10) -0.18845(18) 0.0267(3) Uani d 1
H H16A -0.0910 0.1918 -0.1629 0.032 Uiso calc 1
C C17 0.00336(10) 0.30685(9) -0.20540(15) 0.0201(3) Uani d 1
C C18 0.11462(9) 0.26700(8) -0.18079(14) 0.0173(3) Uani d 1

loop_
_atom_site_aniso_label
_atom_site_aniso_U_11
_atom_site_aniso_U_22
_atom_site_aniso_U_33
_atom_site_aniso_U_12
_atom_site_aniso_U_13
_atom_site_aniso_U_23
O1 0.0203(4) 0.0298(5) 0.0183(5) -0.0022(3) 0.0056(3) -0.0011(4)
O2 0.0176(4) 0.0350(5) 0.0221(5) -0.0004(3) 0.0075(4) 0.0005(4)
O3 0.0169(4) 0.0267(5) 0.0214(5) -0.0016(3) 0.0072(3) -0.0031(3)
O4 0.0215(5) 0.0205(5) 0.0501(7) -0.0025(4) 0.0055(4) 0.0081(4)
O5 0.0218(4) 0.0175(4) 0.0219(5) 0.0011(3) 0.0019(3) -0.0010(3)
N1 0.0137(5) 0.0192(5) 0.0172(5) -0.0005(4) 0.0031(4) -0.0007(4)
C1 0.0180(6) 0.0152(6) 0.0189(7) 0.0001(4) 0.0055(5) 0.0008(4)
C2 0.0169(6) 0.0160(6) 0.0222(7) 0.0003(4) 0.0055(5) 0.0006(5)
C3 0.0180(6) 0.0149(5) 0.0190(6) 0.0000(4) 0.0043(5) 0.0012(4)
C4 0.0180(6) 0.0196(6) 0.0234(7) -0.0004(4) 0.0054(5) 0.0014(5)
C5 0.0185(6) 0.0224(6) 0.0226(7) -0.0017(5) -0.0004(5) 0.0007(5)
C6 0.0250(6) 0.0207(6) 0.0180(6) -0.0017(5) 0.0036(5) -0.0004(5)
C7 0.0206(6) 0.0178(6) 0.0202(6) -0.0010(4) 0.0069(5) -0.0003(4)
C8 0.0181(6) 0.0138(5) 0.0198(6) -0.0005(4) 0.0039(5) 0.0002(4)
C9 0.0180(6) 0.0146(5) 0.0198(6) -0.0006(4) 0.0060(5) -0.0006(4)
C10 0.0157(6) 0.0203(6) 0.0174(6) -0.0002(4) 0.0024(4) 0.0001(4)
C11 0.0177(6) 0.0207(6) 0.0237(7) -0.0003(5) 0.0022(5) 0.0039(5)
C12 0.0178(6) 0.0202(6) 0.0257(7) -0.0012(5) 0.0031(5) 0.0000(5)
C13 0.0203(6) 0.0192(6) 0.0423(8) 0.0017(5) 0.0042(5) 0.0014(6)
C14 0.0177(6) 0.0261(7) 0.0497(9) 0.0029(5) 0.0058(6) -0.0034(6)
C15 0.0188(6) 0.0264(7) 0.0508(9) -0.0049(5) 0.0107(6) -0.0036(6)
C16 0.0222(6) 0.0189(6) 0.0398(8) -0.0028(5) 0.0083(5) -0.0010(5)
C17 0.0183(6) 0.0195(6) 0.0225(7) -0.0007(5) 0.0039(5) -0.0019(5)
C18 0.0177(6) 0.0180(6) 0.0157(6) -0.0019(4) 0.0025(4) -0.0035(4)

loop_
_atom_type_symbol
_atom_type_description
_atom_type_scat_dispersion_real
_atom_type_scat_dispersion_imag
_atom_type_scat_source
C C 0.0181 0.0091 'International Tables Vol C Tables 4.2.6.8 and 6.1.1.4'
H H 0.0000 0.0000 'International Tables Vol C Tables 4.2.6.8 and 6.1.1.4'
N N 0.0311 0.0180 'International Tables Vol C Tables 4.2.6.8 and 6.1.1.4'
O O 0.0492 0.0322 'International Tables Vol C Tables 4.2.6.8 and 6.1.1.4'

loop_
_geom_angle_atom_site_label_1
_geom_angle_atom_site_label_2
_geom_angle_atom_site_label_3
_geom_angle
C1 N1 C9 124.81(10)
C1 N1 C10 118.64(10)
C9 N1 C10 116.40(10)
O1 C1 N1 122.48(11)
O1 C1 C2 120.34(11)
N1 C1 C2 117.17(10)
O2 C2 C3 124.14(11)
O2 C2 C1 117.35(11)
C3 C2 C1 118.51(10)
C4 C3 C8 120.06(11)
C4 C3 C2 120.40(11)
C8 C3 C2 119.54(11)
C5 C4 C3 119.71(11)
C5 C4 H4A 120.1
C3 C4 H4A 120.1
C4 C5 C6 120.23(11)
C4 C5 H5A 119.9
C6 C5 H5A 119.9
C7 C6 C5 120.36(12)
C7 C6 H6A 119.8
C5 C6 H6A 119.8
C6 C7 C8 119.63(11)
C6 C7 H7A 120.2
C8 C7 H7A 120.2
C7 C8 C3 119.98(11)
C7 C8 C9 118.45(11)
C3 C8 C9 121.57(11)
O3 C9 N1 118.63(11)
O3 C9 C8 123.28(11)
N1 C9 C8 118.09(10)
N1 C10 C18 114.97(10)
N1 C10 C11 114.32(10)
C18 C10 C11 103.57(9)
N1 C10 H10A 107.9
C18 C10 H10A 107.9
C11 C10 H10A 107.9
O4 C11 C12 128.41(12)
O4 C11 C10 124.84(11)
C12 C11 C10 106.74(10)
C13 C12 C17 121.27(12)
C13 C12 C11 128.83(12)
C17 C12 C11 109.86(11)
C14 C13 C12 117.55(12)
C14 C13 H13A 121.2
C12 C13 H13A 121.2
C13 C14 C15 121.24(12)
C13 C14 H14A 119.4
C15 C14 H14A 119.4
C16 C15 C14 121.26(12)
C16 C15 H15A 119.4
C14 C15 H15A 119.4
C17 C16 C15 117.44(12)
C17 C16 H16A 121.3
C15 C16 H16A 121.3
C16 C17 C12 121.25(11)
C16 C17 C18 128.40(11)
C12 C17 C18 110.28(10)
O5 C18 C17 127.71(11)
O5 C18 C10 125.71(11)
C17 C18 C10 106.57(10)

loop_
_geom_bond_atom_site_label_1
_geom_bond_atom_site_label_2
_geom_bond_distance
O1 C1 1.2048(15)
O2 C2 1.2102(15)
O3 C9 1.2136(15)
O4 C11 1.2080(16)
O5 C18 1.2088(15)
N1 C1 1.3886(15)
N1 C9 1.4036(16)
N1 C10 1.4525(15)
C1 C2 1.5424(16)
C2 C3 1.4707(17)
C3 C4 1.3961(17)
C3 C8 1.4016(17)
C4 C5 1.3835(18)
C4 H4A 0.9500
C5 C6 1.3987(18)
C5 H5A 0.9500
C6 C7 1.3881(18)
C6 H6A 0.9500
C7 C8 1.3927(18)
C7 H7A 0.9500
C8 C9 1.4825(17)
C10 C18 1.5332(16)
C10 C11 1.5370(16)
C10 H10A 1.0000
C11 C12 1.4802(17)
C12 C13 1.3890(18)
C12 C17 1.3966(17)
C13 C14 1.3863(19)
C13 H13A 0.9500
C14 C15 1.398(2)
C14 H14A 0.9500
C15 C16 1.3901(19)
C15 H15A 0.9500
C16 C17 1.3883(18)
C16 H16A 0.9500
C17 C18 1.4787(16)

loop_
_geom_hbond_atom_site_label_D
_geom_hbond_atom_site_label_H
_geom_hbond_atom_site_label_A
_geom_hbond_site_symmetry_A
_geom_hbond_distance_DH
_geom_hbond_distance_HA
_geom_hbond_distance_DA
_geom_hbond_angle_DHA
_geom_hbond_publ_flag
C6 H6A O2 1_556 0.9500 2.5400 3.4862(16) 171.00 yes
C7 H7A O1 1_556 0.9500 2.5100 3.1397(15) 124.00 yes
C10 H10A O5 4_554 1.0000 2.2400 3.2022(15) 161.00 yes
C13 H13A O5 2_554 0.9500 2.3700 3.2852(16) 163.00 yes
C16 H16A O4 2_544 0.9500 2.5000 3.3596(17) 150.00 yes

loop_
_geom_torsion_atom_site_label_1
_geom_torsion_atom_site_label_2
_geom_torsion_atom_site_label_3
_geom_torsion_atom_site_label_4
_geom_torsion
C9 N1 C1 O1 -177.84(11)
C10 N1 C1 O1 -2.54(16)
C9 N1 C1 C2 1.89(16)
C10 N1 C1 C2 177.19(9)
O1 C1 C2 O2 2.38(17)
N1 C1 C2 O2 -177.36(10)
O1 C1 C2 C3 -177.50(11)
N1 C1 C2 C3 2.76(15)
O2 C2 C3 C4 -2.32(18)
C1 C2 C3 C4 177.55(10)
O2 C2 C3 C8 177.08(11)
C1 C2 C3 C8 -3.05(16)
C8 C3 C4 C5 1.19(17)
C2 C3 C4 C5 -179.41(11)
C3 C4 C5 C6 0.42(18)
C4 C5 C6 C7 -1.67(19)
C5 C6 C7 C8 1.27(18)
C6 C7 C8 C3 0.35(17)
C6 C7 C8 C9 -179.58(10)
C4 C3 C8 C7 -1.59(17)
C2 C3 C8 C7 179.01(10)
C4 C3 C8 C9 178.35(10)
C2 C3 C8 C9 -1.06(16)
C1 N1 C9 O3 174.03(10)
C10 N1 C9 O3 -1.36(15)
C1 N1 C9 C8 -5.98(16)
C10 N1 C9 C8 178.63(10)
C7 C8 C9 O3 5.45(17)
C3 C8 C9 O3 -174.48(11)
C7 C8 C9 N1 -174.54(10)
C3 C8 C9 N1 5.52(16)
C1 N1 C10 C18 131.20(11)
C9 N1 C10 C18 -53.10(13)
C1 N1 C10 C11 -109.16(12)
C9 N1 C10 C11 66.53(13)
N1 C10 C11 O4 38.25(18)
C18 C10 C11 O4 164.10(13)
N1 C10 C11 C12 -142.00(11)
C18 C10 C11 C12 -16.15(13)
O4 C11 C12 C13 7.3(2)
C10 C11 C12 C13 -172.42(13)
O4 C11 C12 C17 -170.35(14)
C10 C11 C12 C17 9.92(14)
C17 C12 C13 C14 -0.4(2)
C11 C12 C13 C14 -177.81(14)
C12 C13 C14 C15 0.0(2)
C13 C14 C15 C16 0.3(2)
C14 C15 C16 C17 -0.3(2)
C15 C16 C17 C12 -0.1(2)
C15 C16 C17 C18 176.66(13)
C13 C12 C17 C16 0.4(2)
C11 C12 C17 C16 178.31(12)
C13 C12 C17 C18 -176.86(12)
C11 C12 C17 C18 1.01(15)
C16 C17 C18 O5 -9.2(2)
C12 C17 C18 O5 167.87(12)
C16 C17 C18 C10 171.40(13)
C12 C17 C18 C10 -11.55(14)
N1 C10 C18 O5 -37.31(17)
C11 C10 C18 O5 -162.74(12)
N1 C10 C18 C17 142.12(10)
C11 C10 C18 C17 16.70(12)
